data_7109856
loop_
_publ_author_name
'Ross McLellan'
'Maria A. Palacios'
'Christine M. Beavers'
'Simon J. Teat'
'Euan K. Brechin'
'Scott J. Dalgarno'

_publ_section_title
;
 A bis-phenolate for the construction of linear lanthanide trimers
;
_journal_name_full Chem.Commun.
_journal_page_first 9552
_journal_paper_doi 10.1039/c3cc44996c
_journal_volume 49
_journal_year 2013
_chemical_formula_sum 'C26.44 H34.38 Gd0.75 N1.06 O5.38'
_chemical_formula_weight 570.99
_chemical_name_common ROM2219
_chemical_name_systematic
;
 ?
;
_space_group_IT_number 48
_symmetry_cell_setting orthorhombic
_symmetry_space_group_name_Hall '-P 2ab 2bc'
_symmetry_space_group_name_H-M 'P n n n :2'
_atom_sites_solution_hydrogens geom
_atom_sites_solution_primary direct
_atom_sites_solution_secondary difmap
_audit_creation_method SHELXL-97
_cell_angle_alpha 90.00
_cell_angle_beta 90.00
_cell_angle_gamma 90.00
_cell_formula_units_Z 8
_cell_length_a 15.9607(9)
_cell_length_b 17.0196(10)
_cell_length_c 19.2424(11)
_cell_measurement_reflns_used 9984
_cell_measurement_temperature 100(2)
_cell_measurement_theta_max 33.56
_cell_measurement_theta_min 2.99
_cell_volume 5227.1(5)
_computing_cell_refinement 'Bruker SAINT'
_computing_data_collection 'Bruker APEX2'
_computing_data_reduction 'Bruker SAINT'
_computing_molecular_graphics 'X-Seed (Barbour, 2001)'
_computing_publication_material 'Bruker SHELXTL'
_computing_structure_refinement 'SHELXL-97 (Sheldrick, 2008)'
_computing_structure_solution 'SHELXS-97 (Sheldrick, 2008)'
_diffrn_ambient_temperature 100(2)
_diffrn_measured_fraction_theta_full 0.991
_diffrn_measured_fraction_theta_max 0.991
_diffrn_measurement_device_type 'Bruker Apex II CCD diffractometer'
_diffrn_measurement_method '\w rotation with narrow frames'
_diffrn_radiation_monochromator 'Silicon 111'
_diffrn_radiation_source 'Advanced Light Source station 11.3.1'
_diffrn_radiation_type Synchrotron
_diffrn_radiation_wavelength 0.77490
_diffrn_reflns_av_R_equivalents 0.0885
_diffrn_reflns_av_sigmaI/netI 0.0574
_diffrn_reflns_limit_h_max 22
_diffrn_reflns_limit_h_min -22
_diffrn_reflns_limit_k_max 24
_diffrn_reflns_limit_k_min -24
_diffrn_reflns_limit_l_max 27
_diffrn_reflns_limit_l_min -27
_diffrn_reflns_number 73454
_diffrn_reflns_theta_full 33.61
_diffrn_reflns_theta_max 33.61
_diffrn_reflns_theta_min 2.99
_exptl_absorpt_coefficient_mu 1.951
_exptl_absorpt_correction_T_max 0.7585
_exptl_absorpt_correction_T_min 0.5922
_exptl_absorpt_correction_type multi-scan
_exptl_absorpt_process_details 'SADABS 2004 Bruker AXS, Madison, WI'
_exptl_crystal_colour Colourless
_exptl_crystal_density_diffrn 1.451
_exptl_crystal_density_method 'not measured'
_exptl_crystal_description Block
_exptl_crystal_F_000 2332
_exptl_crystal_size_max 0.30
_exptl_crystal_size_mid 0.28
_exptl_crystal_size_min 0.15
_refine_diff_density_max 2.102
_refine_diff_density_min -1.154
_refine_diff_density_rms 0.137
_refine_ls_extinction_method none
_refine_ls_goodness_of_fit_ref 1.013
_refine_ls_hydrogen_treatment constr
_refine_ls_matrix_type full
_refine_ls_number_parameters 311
_refine_ls_number_reflns 7930
_refine_ls_number_restraints 12
_refine_ls_restrained_S_all 1.017
_refine_ls_R_factor_all 0.0671
_refine_ls_R_factor_gt 0.0416
_refine_ls_shift/su_max 0.000
_refine_ls_shift/su_mean 0.000
_refine_ls_structure_factor_coef Fsqd
_refine_ls_weighting_details 'calc w=1/[\s^2^(Fo^2^)+(0.0586P)^2^+9.2143P] where P=(Fo^2^+2Fc^2^)/3'
_refine_ls_weighting_scheme calc
_refine_ls_wR_factor_gt 0.1158
_refine_ls_wR_factor_ref 0.1341
_reflns_number_gt 5162
_reflns_number_total 7930
_reflns_threshold_expression >2sigma(I)
_cod_data_source_file c3cc44996c.txt
_cod_data_source_block rom2219
_cod_original_sg_symbol_H-M Pnnn
_cod_database_code 7109856

loop_
_symmetry_equiv_pos_as_xyz
'x, y, z'
'-x+1/2, -y+1/2, z'
'x, -y+1/2, -z+1/2'
'-x+1/2, y, -z+1/2'
'-x, -y, -z'
'x-1/2, y-1/2, -z'
'-x, y-1/2, z-1/2'
'x-1/2, -y, z-1/2'

loop_
_atom_site_label
_atom_site_type_symbol
_atom_site_fract_x
_atom_site_fract_y
_atom_site_fract_z
_atom_site_U_iso_or_equiv
_atom_site_adp_type
_atom_site_occupancy
_atom_site_symmetry_multiplicity
_atom_site_calc_flag
_atom_site_refinement_flags
_atom_site_disorder_assembly
_atom_site_disorder_group
Gd1 Gd 0.2500 0.031251(13) 0.2500 0.02058(8) Uani 1 2 d S . .
Gd2 Gd 0.2500 0.2500 0.2500 0.01836(8) Uani 1 4 d S . .
O1 O 0.30117(15) 0.36271(13) 0.30775(13) 0.0215(5) Uani 1 1 d . . .
O2 O 0.36028(14) 0.20730(14) 0.32456(13) 0.0233(5) Uani 1 1 d . . .
O3 O 0.35896(14) 0.06473(14) 0.33010(13) 0.0242(5) Uani 1 1 d . . .
O4 O 0.29079(16) -0.08761(16) 0.31735(16) 0.0332(6) Uani 1 1 d . . .
O5 O 0.12807(18) -0.02453(19) 0.30819(17) 0.0406(5) Uani 1 1 d D . .
O6 O 0.2033(9) -0.2187(7) 0.2911(7) 0.056(3) Uani 0.25 1 d P . .
N1 N -0.0091(4) -0.0504(4) 0.3103(3) 0.0406(5) Uani 0.67 1 d PD A 1
N2 N 0.0117(6) -0.0939(8) 0.3063(7) 0.0406(5) Uani 0.33 1 d PD B 2
N3 N 0.7500 0.4090(11) 0.2500 0.039(3) Uani 0.06 1 d PD C 1
C1 C 0.3246(2) 0.35527(19) 0.37817(19) 0.0209(7) Uani 1 1 d . . .
H1A H 0.2822 0.3231 0.4027 0.025 Uiso 1 1 calc R . .
H1B H 0.3252 0.4080 0.3999 0.025 Uiso 1 1 calc R . .
C2 C 0.4095(2) 0.3178(2) 0.38701(18) 0.0211(6) Uani 1 1 d . . .
C3 C 0.4735(2) 0.35365(19) 0.4249(2) 0.0235(7) Uani 1 1 d . . .
H3 H 0.4636 0.4035 0.4456 0.028 Uiso 1 1 calc R . .
C4 C 0.5521(2) 0.3180(2) 0.43315(19) 0.0242(7) Uani 1 1 d . . .
C5 C 0.5655(2) 0.2469(2) 0.3985(2) 0.0245(7) Uani 1 1 d . . .
H5 H 0.6191 0.2231 0.4018 0.029 Uiso 1 1 calc R . .
C6 C 0.5039(2) 0.2095(2) 0.35950(19) 0.0229(7) Uani 1 1 d . . .
C7 C 0.4244(2) 0.2446(2) 0.35665(18) 0.0214(6) Uani 1 1 d . . .
C8 C 0.5234(2) 0.1364(2) 0.3171(2) 0.0252(7) Uani 1 1 d . . .
H8A H 0.4901 0.1390 0.2738 0.030 Uiso 1 1 calc R . .
H8B H 0.5832 0.1387 0.3036 0.030 Uiso 1 1 calc R . .
C9 C 0.5078(2) 0.0570(2) 0.35008(19) 0.0232(7) Uani 1 1 d . . .
C10 C 0.5741(2) 0.0112(2) 0.3733(2) 0.0252(7) Uani 1 1 d . . .
H10 H 0.6290 0.0326 0.3711 0.030 Uiso 1 1 calc R . .
C11 C 0.5646(2) -0.0648(2) 0.3997(2) 0.0273(7) Uani 1 1 d . . .
C12 C 0.4839(2) -0.0941(2) 0.4027(2) 0.0284(8) Uani 1 1 d . . .
H12 H 0.4750 -0.1456 0.4204 0.034 Uiso 1 1 calc R . .
C13 C 0.4155(2) -0.0505(2) 0.3807(2) 0.0269(7) Uani 1 1 d . . .
C14 C 0.4266(2) 0.0250(2) 0.35340(19) 0.0230(7) Uani 1 1 d . . .
C15 C 0.3282(2) -0.0828(2) 0.3844(2) 0.0308(8) Uani 1 1 d . . .
H15A H 0.3298 -0.1358 0.4055 0.037 Uiso 1 1 calc R . .
H15B H 0.2936 -0.0487 0.4145 0.037 Uiso 1 1 calc R . .
C16 C 0.6214(2) 0.3533(2) 0.4782(2) 0.0279(8) Uani 1 1 d . . .
C17 C 0.5966(2) 0.4331(2) 0.5085(2) 0.0328(9) Uani 1 1 d . . .
H17A H 0.5884 0.4709 0.4707 0.049 Uiso 1 1 calc R . .
H17B H 0.6411 0.4519 0.5395 0.049 Uiso 1 1 calc R . .
H17C H 0.5444 0.4276 0.5349 0.049 Uiso 1 1 calc R . .
C18 C 0.7020(2) 0.3635(2) 0.4361(2) 0.0327(9) Uani 1 1 d . . .
H18A H 0.6923 0.4010 0.3982 0.049 Uiso 1 1 calc R . .
H18B H 0.7189 0.3127 0.4166 0.049 Uiso 1 1 calc R . .
H18C H 0.7466 0.3834 0.4664 0.049 Uiso 1 1 calc R . .
C19 C 0.6389(2) 0.2967(2) 0.5381(2) 0.0346(9) Uani 1 1 d . . .
H19A H 0.6824 0.3188 0.5683 0.052 Uiso 1 1 calc R . .
H19B H 0.6580 0.2462 0.5195 0.052 Uiso 1 1 calc R . .
H19C H 0.5874 0.2887 0.5650 0.052 Uiso 1 1 calc R . .
C20 C 0.6414(2) -0.1140(2) 0.4211(2) 0.0312(8) Uani 1 1 d . . .
C21 C 0.6938(4) -0.0698(3) 0.4730(3) 0.0611(16) Uani 1 1 d . . .
H21A H 0.6616 -0.0621 0.5158 0.092 Uiso 1 1 calc R . .
H21B H 0.7094 -0.0186 0.4537 0.092 Uiso 1 1 calc R . .
H21C H 0.7446 -0.0999 0.4834 0.092 Uiso 1 1 calc R . .
C22 C 0.6953(3) -0.1302(4) 0.3563(3) 0.0590(15) Uani 1 1 d . . .
H22A H 0.7494 -0.1521 0.3705 0.089 Uiso 1 1 calc R . .
H22B H 0.7045 -0.0810 0.3309 0.089 Uiso 1 1 calc R . .
H22C H 0.6664 -0.1678 0.3261 0.089 Uiso 1 1 calc R . .
C23 C 0.6180(3) -0.1920(3) 0.4537(4) 0.0620(16) Uani 1 1 d . . .
H23A H 0.6686 -0.2177 0.4717 0.093 Uiso 1 1 calc R . .
H23B H 0.5918 -0.2258 0.4186 0.093 Uiso 1 1 calc R . .
H23C H 0.5786 -0.1831 0.4919 0.093 Uiso 1 1 calc R . .
C24 C 0.0573(4) -0.0051(4) 0.3101(4) 0.0406(5) Uani 0.67 1 d PD A 1
H24 H 0.0472 0.0498 0.3117 0.049 Uiso 0.67 1 calc PR A 1
C25 C -0.0024(4) -0.1326(5) 0.3017(4) 0.0406(5) Uani 0.67 1 d PD A 1
H25A H 0.0560 -0.1486 0.3084 0.061 Uiso 0.67 1 calc PR A 1
H25B H -0.0206 -0.1470 0.2548 0.061 Uiso 0.67 1 calc PR A 1
H25C H -0.0379 -0.1591 0.3360 0.061 Uiso 0.67 1 calc PR A 1
C26 C -0.0927(4) -0.0156(4) 0.3124(4) 0.0406(5) Uani 0.67 1 d PD A 1
H26A H -0.0878 0.0416 0.3170 0.061 Uiso 0.67 1 calc PR A 1
H26B H -0.1236 -0.0367 0.3523 0.061 Uiso 0.67 1 calc PR A 1
H26C H -0.1226 -0.0283 0.2694 0.061 Uiso 0.67 1 calc PR A 1
C27 C 0.0920(7) -0.0820(8) 0.3035(7) 0.0406(5) Uani 0.33 1 d PD B 2
H27 H 0.1253 -0.1276 0.2965 0.049 Uiso 0.33 1 calc PR B 2
C28 C -0.0153(8) -0.1776(8) 0.2944(8) 0.0406(5) Uani 0.33 1 d PD B 2
H28A H 0.0340 -0.2100 0.2839 0.061 Uiso 0.33 1 calc PR B 2
H28B H -0.0545 -0.1797 0.2553 0.061 Uiso 0.33 1 calc PR B 2
H28C H -0.0428 -0.1977 0.3363 0.061 Uiso 0.33 1 calc PR B 2
C29 C -0.0501(9) -0.0371(8) 0.3150(8) 0.0406(5) Uani 0.33 1 d PD B 2
H29A H -0.0290 0.0048 0.3452 0.061 Uiso 0.33 1 calc PR B 2
H29B H -0.0997 -0.0611 0.3363 0.061 Uiso 0.33 1 calc PR B 2
H29C H -0.0653 -0.0150 0.2697 0.061 Uiso 0.33 1 calc PR B 2
C30 C 0.7500 0.2500 0.2500 0.039(3) Uani 0.50 4 d SPD . 1
C32 C 0.2500 -0.2500 0.2500 0.056(3) Uani 1 4 d S . .
C31 C 0.7500 0.3395(8) 0.2500 0.039(3) Uani 0.06 1 d PD C 1
O7 O 0.7500 0.3602(10) 0.2500 0.039(3) Uani 0.13 1 d P D 2

loop_
_atom_site_aniso_label
_atom_site_aniso_U_11
_atom_site_aniso_U_22
_atom_site_aniso_U_33
_atom_site_aniso_U_23
_atom_site_aniso_U_13
_atom_site_aniso_U_12
Gd1 0.01374(11) 0.01800(12) 0.03001(14) 0.000 0.00101(9) 0.000
Gd2 0.01356(14) 0.01699(15) 0.02452(16) 0.000 0.000 0.000
O1 0.0178(11) 0.0216(12) 0.0251(13) -0.0010(9) -0.0027(9) 0.0020(8)
O2 0.0175(10) 0.0194(12) 0.0330(13) -0.0028(10) -0.0046(9) 0.0013(9)
O3 0.0158(10) 0.0215(12) 0.0352(14) 0.0023(10) -0.0014(10) 0.0018(9)
O4 0.0270(13) 0.0263(14) 0.0462(17) 0.0089(12) -0.0053(12) -0.0029(11)
O5 0.0314(10) 0.0451(13) 0.0452(11) 0.0047(10) 0.0028(9) -0.0101(9)
O6 0.090(7) 0.021(4) 0.056(6) -0.028(5) 0.054(7) -0.041(5)
N1 0.0314(10) 0.0451(13) 0.0452(11) 0.0047(10) 0.0028(9) -0.0101(9)
N2 0.0314(10) 0.0451(13) 0.0452(11) 0.0047(10) 0.0028(9) -0.0101(9)
N3 0.038(5) 0.055(8) 0.023(4) 0.000 -0.005(5) 0.000
C1 0.0159(14) 0.0213(17) 0.0254(17) -0.0014(12) -0.0008(12) 0.0022(11)
C2 0.0171(14) 0.0199(15) 0.0263(17) 0.0014(13) -0.0013(12) 0.0022(11)
C3 0.0191(16) 0.0197(17) 0.0316(19) -0.0025(13) -0.0021(13) 0.0021(11)
C4 0.0174(14) 0.0233(16) 0.0319(18) -0.0023(14) -0.0041(13) 0.0012(12)
C5 0.0175(14) 0.0213(15) 0.0347(18) 0.0022(15) -0.0017(12) 0.0039(13)
C6 0.0180(15) 0.0202(16) 0.0306(18) 0.0005(13) 0.0017(12) 0.0012(12)
C7 0.0150(14) 0.0248(16) 0.0245(15) 0.0013(14) -0.0017(11) 0.0000(12)
C8 0.0182(16) 0.0236(17) 0.034(2) 0.0005(14) 0.0045(14) -0.0003(12)
C9 0.0181(15) 0.0223(17) 0.0292(18) 0.0010(14) 0.0035(12) 0.0013(12)
C10 0.0167(15) 0.0250(17) 0.034(2) 0.0004(15) 0.0008(13) 0.0026(12)
C11 0.0250(16) 0.0256(18) 0.0314(19) 0.0039(15) 0.0004(14) 0.0055(14)
C12 0.0238(17) 0.0240(18) 0.038(2) 0.0044(15) 0.0001(15) 0.0023(13)
C13 0.0207(16) 0.0235(17) 0.036(2) 0.0038(15) 0.0022(14) 0.0017(13)
C14 0.0202(16) 0.0222(17) 0.0266(18) -0.0016(13) 0.0018(13) 0.0033(12)
C15 0.0207(16) 0.0277(19) 0.044(2) 0.0094(16) 0.0000(15) -0.0007(13)
C16 0.0195(16) 0.0247(19) 0.040(2) -0.0021(15) -0.0059(15) -0.0005(12)
C17 0.0250(17) 0.030(2) 0.043(2) -0.0088(17) -0.0089(16) 0.0027(15)
C18 0.0202(17) 0.029(2) 0.049(3) -0.0061(17) -0.0027(16) -0.0011(13)
C19 0.0274(18) 0.033(2) 0.043(2) 0.0020(17) -0.0109(16) -0.0013(15)
C20 0.0230(17) 0.0286(19) 0.042(2) 0.0028(17) -0.0036(15) 0.0042(14)
C21 0.062(3) 0.044(3) 0.078(4) 0.001(3) -0.039(3) 0.007(2)
C22 0.045(3) 0.077(4) 0.055(3) 0.002(3) 0.004(2) 0.035(3)
C23 0.037(2) 0.047(3) 0.102(5) 0.033(3) -0.011(3) 0.007(2)
C24 0.0314(10) 0.0451(13) 0.0452(11) 0.0047(10) 0.0028(9) -0.0101(9)
C25 0.0314(10) 0.0451(13) 0.0452(11) 0.0047(10) 0.0028(9) -0.0101(9)
C26 0.0314(10) 0.0451(13) 0.0452(11) 0.0047(10) 0.0028(9) -0.0101(9)
C27 0.0314(10) 0.0451(13) 0.0452(11) 0.0047(10) 0.0028(9) -0.0101(9)
C28 0.0314(10) 0.0451(13) 0.0452(11) 0.0047(10) 0.0028(9) -0.0101(9)
C29 0.0314(10) 0.0451(13) 0.0452(11) 0.0047(10) 0.0028(9) -0.0101(9)
C30 0.038(5) 0.055(8) 0.023(4) 0.000 -0.005(5) 0.000
C32 0.090(7) 0.021(4) 0.056(6) -0.028(5) 0.054(7) -0.041(5)
C31 0.038(5) 0.055(8) 0.023(4) 0.000 -0.005(5) 0.000
O7 0.038(5) 0.055(8) 0.023(4) 0.000 -0.005(5) 0.000

loop_
_atom_type_symbol
_atom_type_description
_atom_type_scat_dispersion_real
_atom_type_scat_dispersion_imag
_atom_type_scat_source
C C 0.0033 0.0016 'International Tables Vol C Tables 4.2.6.8 and 6.1.1.4'
H H 0.0000 0.0000 'International Tables Vol C Tables 4.2.6.8 and 6.1.1.4'
N N 0.0061 0.0033 'International Tables Vol C Tables 4.2.6.8 and 6.1.1.4'
O O 0.0106 0.0060 'International Tables Vol C Tables 4.2.6.8 and 6.1.1.4'
Gd Gd -0.1653 3.9035 'International Tables Vol C Tables 4.2.6.8 and 6.1.1.4'

loop_
_geom_angle_atom_site_label_1
_geom_angle_atom_site_label_2
_geom_angle_atom_site_label_3
_geom_angle
_geom_angle_site_symmetry_1
_geom_angle_site_symmetry_3
O1 Gd1 O1 74.77(12) 2 3
O1 Gd1 O3 75.94(9) 2 .
O1 Gd1 O3 82.22(9) 3 .
O1 Gd1 O3 82.22(9) 2 4
O1 Gd1 O3 75.94(9) 3 4
O3 Gd1 O3 152.45(12) . 4
O1 Gd1 O5 78.32(10) 2 .
O1 Gd1 O5 145.21(10) 3 .
O3 Gd1 O5 112.15(10) . .
O3 Gd1 O5 78.95(10) 4 .
O1 Gd1 O5 145.21(10) 2 4
O1 Gd1 O5 78.32(10) 3 4
O3 Gd1 O5 78.95(10) . 4
O3 Gd1 O5 112.16(10) 4 4
O5 Gd1 O5 134.16(15) . 4
O1 Gd1 O4 119.02(10) 2 .
O1 Gd1 O4 143.75(9) 3 .
O3 Gd1 O4 70.61(9) . .
O3 Gd1 O4 135.97(9) 4 .
O5 Gd1 O4 69.71(10) . .
O5 Gd1 O4 73.37(10) 4 .
O1 Gd1 O4 143.75(9) 2 4
O1 Gd1 O4 119.02(10) 3 4
O3 Gd1 O4 135.98(8) . 4
O3 Gd1 O4 70.61(9) 4 4
O5 Gd1 O4 73.37(10) . 4
O5 Gd1 O4 69.71(10) 4 4
O4 Gd1 O4 71.28(14) . 4
O1 Gd2 O1 71.43(12) 3 2
O1 Gd2 O1 123.89(12) 3 4
O1 Gd2 O1 139.55(11) 2 4
O1 Gd2 O1 139.55(11) 3 .
O1 Gd2 O1 123.89(12) 2 .
O1 Gd2 O1 71.43(12) 4 .
O1 Gd2 O2 77.31(8) 3 .
O1 Gd2 O2 74.02(8) 2 .
O1 Gd2 O2 141.79(8) 4 .
O1 Gd2 O2 73.10(8) . .
O1 Gd2 O2 74.02(8) 3 4
O1 Gd2 O2 77.31(8) 2 4
O1 Gd2 O2 73.10(8) 4 4
O1 Gd2 O2 141.79(8) . 4
O2 Gd2 O2 144.51(11) . 4
O1 Gd2 O2 73.10(8) 3 3
O1 Gd2 O2 141.79(8) 2 3
O1 Gd2 O2 74.02(8) 4 3
O1 Gd2 O2 77.31(8) . 3
O2 Gd2 O2 84.84(12) . 3
O2 Gd2 O2 106.01(12) 4 3
O1 Gd2 O2 141.79(8) 3 2
O1 Gd2 O2 73.10(8) 2 2
O1 Gd2 O2 77.31(8) 4 2
O1 Gd2 O2 74.02(8) . 2
O2 Gd2 O2 106.01(12) . 2
O2 Gd2 O2 84.84(12) 4 2
O2 Gd2 O2 144.51(11) 3 2
O1 Gd2 Gd1 144.29(6) 3 2
O1 Gd2 Gd1 144.29(6) 2 2
O1 Gd2 Gd1 35.71(6) 4 2
O1 Gd2 Gd1 35.71(6) . 2
O2 Gd2 Gd1 107.75(6) . 2
O2 Gd2 Gd1 107.75(6) 4 2
O2 Gd2 Gd1 72.25(6) 3 2
O2 Gd2 Gd1 72.25(6) 2 2
C1 O1 Gd1 129.51(19) . 2
C1 O1 Gd2 118.05(19) . .
Gd1 O1 Gd2 106.90(10) 2 .
C7 O2 Gd2 133.6(2) . .
C14 O3 Gd1 132.5(2) . .
C15 O4 Gd1 122.3(2) . .
C27 O5 C24 76.0(8) . .
C27 O5 Gd1 134.6(7) . .
C24 O5 Gd1 132.2(4) . .
C24 N1 C25 121.3(7) . .
C24 N1 C26 120.1(6) . .
C25 N1 C26 118.3(5) . .
C27 N2 C29 126.6(14) . .
C27 N2 C28 115.1(12) . .
C29 N2 C28 118.2(11) . .
O1 C1 C2 112.6(3) . .
O1 C1 H1A 109.1 . .
C2 C1 H1A 109.1 . .
O1 C1 H1B 109.1 . .
C2 C1 H1B 109.1 . .
H1A C1 H1B 107.8 . .
C7 C2 C3 118.9(3) . .
C7 C2 C1 118.9(3) . .
C3 C2 C1 122.1(3) . .
C2 C3 C4 121.6(3) . .
C2 C3 H3 119.2 . .
C4 C3 H3 119.2 . .
C5 C4 C3 117.2(3) . .
C5 C4 C16 120.0(3) . .
C3 C4 C16 122.8(3) . .
C6 C5 C4 123.1(3) . .
C6 C5 H5 118.4 . .
C4 C5 H5 118.4 . .
C5 C6 C7 117.7(3) . .
C5 C6 C8 121.4(3) . .
C7 C6 C8 120.8(3) . .
O2 C7 C2 118.7(3) . .
O2 C7 C6 120.1(3) . .
C2 C7 C6 121.2(3) . .
C9 C8 C6 118.2(3) . .
C9 C8 H8A 107.8 . .
C6 C8 H8A 107.8 . .
C9 C8 H8B 107.8 . .
C6 C8 H8B 107.8 . .
H8A C8 H8B 107.1 . .
C10 C9 C14 118.1(3) . .
C10 C9 C8 120.7(3) . .
C14 C9 C8 121.1(3) . .
C9 C10 C11 123.5(3) . .
C9 C10 H10 118.2 . .
C11 C10 H10 118.2 . .
C12 C11 C10 116.9(3) . .
C12 C11 C20 122.2(3) . .
C10 C11 C20 120.9(3) . .
C11 C12 C13 121.8(3) . .
C11 C12 H12 119.1 . .
C13 C12 H12 119.1 . .
C12 C13 C14 120.4(3) . .
C12 C13 C15 121.4(3) . .
C14 C13 C15 118.2(3) . .
O3 C14 C13 118.9(3) . .
O3 C14 C9 121.8(3) . .
C13 C14 C9 119.3(3) . .
O4 C15 C13 111.6(3) . .
O4 C15 H15A 109.3 . .
C13 C15 H15A 109.3 . .
O4 C15 H15B 109.3 . .
C13 C15 H15B 109.3 . .
H15A C15 H15B 108.0 . .
C4 C16 C19 108.1(3) . .
C4 C16 C18 110.7(3) . .
C19 C16 C18 108.5(3) . .
C4 C16 C17 112.2(3) . .
C19 C16 C17 108.6(4) . .
C18 C16 C17 108.6(3) . .
C16 C17 H17A 109.5 . .
C16 C17 H17B 109.5 . .
H17A C17 H17B 109.5 . .
C16 C17 H17C 109.5 . .
H17A C17 H17C 109.5 . .
H17B C17 H17C 109.5 . .
C16 C18 H18A 109.5 . .
C16 C18 H18B 109.5 . .
H18A C18 H18B 109.5 . .
C16 C18 H18C 109.5 . .
H18A C18 H18C 109.5 . .
H18B C18 H18C 109.5 . .
C16 C19 H19A 109.5 . .
C16 C19 H19B 109.5 . .
H19A C19 H19B 109.5 . .
C16 C19 H19C 109.5 . .
H19A C19 H19C 109.5 . .
H19B C19 H19C 109.5 . .
C21 C20 C23 107.5(4) . .
C21 C20 C22 108.5(4) . .
C23 C20 C22 108.4(4) . .
C21 C20 C11 110.4(4) . .
C23 C20 C11 113.0(3) . .
C22 C20 C11 108.9(3) . .
C20 C21 H21A 109.5 . .
C20 C21 H21B 109.5 . .
H21A C21 H21B 109.5 . .
C20 C21 H21C 109.5 . .
H21A C21 H21C 109.5 . .
H21B C21 H21C 109.5 . .
C20 C22 H22A 109.5 . .
C20 C22 H22B 109.5 . .
H22A C22 H22B 109.5 . .
C20 C22 H22C 109.5 . .
H22A C22 H22C 109.5 . .
H22B C22 H22C 109.5 . .
C20 C23 H23A 109.5 . .
C20 C23 H23B 109.5 . .
H23A C23 H23B 109.5 . .
C20 C23 H23C 109.5 . .
H23A C23 H23C 109.5 . .
H23B C23 H23C 109.5 . .
O5 C24 N1 127.7(7) . .
O5 C24 H24 116.1 . .
N1 C24 H24 116.1 . .
O5 C27 N2 129.1(14) . .
O5 C27 H27 115.5 . .
N2 C27 H27 115.5 . .
N2 C28 H28A 109.5 . .
N2 C28 H28B 109.5 . .
H28A C28 H28B 109.5 . .
N2 C28 H28C 109.5 . .
H28A C28 H28C 109.5 . .
H28B C28 H28C 109.5 . .
N2 C29 H29A 109.5 . .
N2 C29 H29B 109.5 . .
H29A C29 H29B 109.5 . .
N2 C29 H29C 109.5 . .
H29A C29 H29C 109.5 . .
H29B C29 H29C 109.5 . .
C31 C30 C31 180.000(1) 2_655 .
O6 C32 O6 127.8(10) 3_545 2_545
O6 C32 O6 98.4(17) 3_545 4
O6 C32 O6 104.0(14) 2_545 4
O6 C32 O6 104.0(14) 3_545 .
O6 C32 O6 98.4(17) 2_545 .
O6 C32 O6 127.8(10) 4 .
N3 C31 C30 180.000(2) . .

loop_
_geom_bond_atom_site_label_1
_geom_bond_atom_site_label_2
_geom_bond_distance
_geom_bond_site_symmetry_2
Gd1 O1 2.271(2) 2
Gd1 O1 2.271(2) 3
Gd1 O3 2.393(2) .
Gd1 O3 2.393(2) 4
Gd1 O5 2.438(3) .
Gd1 O5 2.438(3) 4
Gd1 O4 2.489(3) .
Gd1 O4 2.489(3) 4
Gd2 O1 2.363(2) 3
Gd2 O1 2.363(2) 2
Gd2 O1 2.363(2) 4
Gd2 O1 2.363(2) .
Gd2 O2 2.384(2) .
Gd2 O2 2.384(2) 4
Gd2 O2 2.384(2) 3
Gd2 O2 2.384(2) 2
Gd2 Gd1 3.7230(3) 2
O1 C1 1.411(4) .
O1 Gd1 2.271(2) 2
O2 C7 1.353(4) .
O3 C14 1.350(4) .
O4 C15 1.424(5) .
O5 C27 1.139(11) .
O5 C24 1.177(7) .
O6 C32 1.210(11) .
N1 C24 1.311(7) .
N1 C25 1.413(8) .
N1 C26 1.459(8) .
N2 C27 1.298(12) .
N2 C29 1.392(14) .
N2 C28 1.505(14) .
N3 C31 1.183(14) .
C1 C2 1.507(4) .
C1 H1A 0.9900 .
C1 H1B 0.9900 .
C2 C7 1.396(5) .
C2 C3 1.396(5) .
C3 C4 1.402(5) .
C3 H3 0.9500 .
C4 C5 1.397(5) .
C4 C16 1.528(5) .
C5 C6 1.390(5) .
C5 H5 0.9500 .
C6 C7 1.404(5) .
C6 C8 1.520(5) .
C8 C9 1.514(5) .
C8 H8A 0.9900 .
C8 H8B 0.9900 .
C9 C10 1.389(5) .
C9 C14 1.406(5) .
C10 C11 1.396(5) .
C10 H10 0.9500 .
C11 C12 1.383(5) .
C11 C20 1.542(5) .
C12 C13 1.386(5) .
C12 H12 0.9500 .
C13 C14 1.400(5) .
C13 C15 1.498(5) .
C15 H15A 0.9900 .
C15 H15B 0.9900 .
C16 C19 1.529(6) .
C16 C18 1.530(6) .
C16 C17 1.530(5) .
C17 H17A 0.9800 .
C17 H17B 0.9800 .
C17 H17C 0.9800 .
C18 H18A 0.9800 .
C18 H18B 0.9800 .
C18 H18C 0.9800 .
C19 H19A 0.9800 .
C19 H19B 0.9800 .
C19 H19C 0.9800 .
C20 C21 1.504(6) .
C20 C23 1.515(6) .
C20 C22 1.541(7) .
C21 H21A 0.9800 .
C21 H21B 0.9800 .
C21 H21C 0.9800 .
C22 H22A 0.9800 .
C22 H22B 0.9800 .
C22 H22C 0.9800 .
C23 H23A 0.9800 .
C23 H23B 0.9800 .
C23 H23C 0.9800 .
C24 H24 0.9500 .
C25 H25A 0.9800 .
C25 H25B 0.9800 .
C25 H25C 0.9800 .
C26 H26A 0.9800 .
C26 H26B 0.9800 .
C26 H26C 0.9800 .
C27 H27 0.9500 .
C28 H28A 0.9800 .
C28 H28B 0.9800 .
C28 H28C 0.9800 .
C29 H29A 0.9800 .
C29 H29B 0.9800 .
C29 H29C 0.9800 .
C30 C31 1.522(14) 2_655
C30 C31 1.522(14) .
C32 O6 1.210(11) 3_545
C32 O6 1.210(11) 2_545
C32 O6 1.210(11) 4
